data_7123781
loop_
_publ_author_name
'Erb, William'
'Roisnel, Thierry'

_publ_section_title
;
 Asymmetric synthesis of hetero-1,2,3,4,5-pentasubstituted ferrocenes
;
_journal_name_full 'Chemical Communications'
_journal_paper_doi 10.1039/C9CC04604F
_journal_year 2019
_chemical_absolute_configuration ad
_chemical_compound_source 'synthesis as described'
_chemical_formula_moiety 'C14 H16 Cl F Fe I N'
_chemical_formula_sum 'C14 H16 Cl F Fe I N'
_chemical_formula_weight 435.48
_space_group_crystal_system orthorhombic
_space_group_IT_number 43
_space_group_name_Hall 'F 2 -2d'
_space_group_name_H-M_alt 'F d d 2'
_symmetry_space_group_name_Hall 'F 2 -2d'
_symmetry_space_group_name_H-M 'F d d 2'
_atom_sites_solution_hydrogens geom
_atom_sites_solution_primary dual
_atom_sites_solution_secondary difmap
_audit_update_record
;
2019-06-04 deposited with the CCDC.    2019-07-04 downloaded from the CCDC.
;
_cell_angle_alpha 90
_cell_angle_beta 90
_cell_angle_gamma 90
_cell_formula_units_Z 16
_cell_length_a 25.124(4)
_cell_length_b 35.336(6)
_cell_length_c 7.0952(13)
_cell_measurement_reflns_used 7582
_cell_measurement_temperature 150
_cell_measurement_theta_max 27.4836
_cell_measurement_theta_min 2.3055
_cell_measurement_wavelength 0.71073
_cell_volume 6299.0(19)
_computing_cell_refinement 'APEX3 (Bruker, 2015)'
_computing_data_collection 'SAINT (Bruker, 2014)'
_computing_data_reduction 'SAINT (Bruker, 2014)'
_computing_molecular_graphics 'SXGRAPH (L. Farrugia, 1999), Mercury (CSD, 2016)'
_computing_publication_material 'CRYSCALC (T. Roisnel, local program, 2019)'
_computing_structure_refinement 'SHELXL-2018_3 (Sheldrick, 2018)'
_computing_structure_solution 'SHELXT (G. Sheldrick, 2015)'
_diffrn_ambient_temperature 150
_diffrn_detector '(CMOS) PHOTON 100'
_diffrn_detector_area_resol_mean 10.4167
_diffrn_measured_fraction_theta_full 0.998
_diffrn_measured_fraction_theta_max 0.997
_diffrn_measurement_device_type 'D8 VENTURE Bruker AXS'
_diffrn_measurement_method 'rotation images'
_diffrn_radiation_monochromator 'multilayer monochromator'
_diffrn_radiation_probe x-ray
_diffrn_radiation_source 'Incoatec microfocus sealed tube'
_diffrn_radiation_type MoK\a
_diffrn_radiation_wavelength 0.71073
_diffrn_reflns_av_R_equivalents 0.0342
_diffrn_reflns_av_unetI/netI 0.0336
_diffrn_reflns_limit_h_max 31
_diffrn_reflns_limit_h_min -32
_diffrn_reflns_limit_k_max 45
_diffrn_reflns_limit_k_min -45
_diffrn_reflns_limit_l_max 8
_diffrn_reflns_limit_l_min -9
_diffrn_reflns_number 13575
_diffrn_reflns_theta_full 25.242
_diffrn_reflns_theta_max 27.484
_diffrn_reflns_theta_min 3.038
_diffrn_source_current 1.0
_diffrn_source_voltage 50.0
_exptl_absorpt_coefficient_mu 3.084
_exptl_absorpt_correction_T_max 0.435
_exptl_absorpt_correction_T_min 0.317
_exptl_absorpt_correction_type multi-scan
_exptl_absorpt_process_details
;
  [Sheldrick, G.M. (2014). SADABS Bruker AXS Inc., Madison, Wisconsin, USA]
;
_exptl_crystal_colour orange
_exptl_crystal_density_diffrn 1.837
_exptl_crystal_description prism
_exptl_crystal_F_000 3392
_exptl_crystal_size_max 0.420
_exptl_crystal_size_mid 0.350
_exptl_crystal_size_min 0.270
_refine_diff_density_max 0.539
_refine_diff_density_min -0.823
_refine_diff_density_rms 0.107
_refine_ls_abs_structure_details
;
Flack x determined using 1365 quotients [(I+)-(I-)]/[(I+)+(I-)]
(Parsons, Flack and Wagner, Acta Cryst. B69 (2013) 249-259).
;
_refine_ls_abs_structure_Flack 0.003(11)
_refine_ls_extinction_method none
_refine_ls_goodness_of_fit_ref 1.106
_refine_ls_hydrogen_treatment constr
_refine_ls_matrix_type full
_refine_ls_number_parameters 175
_refine_ls_number_reflns 3353
_refine_ls_number_restraints 1
_refine_ls_restrained_S_all 1.106
_refine_ls_R_factor_all 0.0211
_refine_ls_R_factor_gt 0.0207
_refine_ls_shift/su_max 0.003
_refine_ls_shift/su_mean 0.000
_refine_ls_structure_factor_coef Fsqd
_refine_ls_weighting_details 'w=1/[\s^2^(Fo^2^)+(0.0150P)^2^+18.8527P] where P=(Fo^2^+2Fc^2^)/3'
_refine_ls_weighting_scheme calc
_refine_ls_wR_factor_gt 0.0485
_refine_ls_wR_factor_ref 0.0487
_reflns_Friedel_coverage 0.724
_reflns_Friedel_fraction_full 0.874
_reflns_Friedel_fraction_max 0.850
_reflns_number_gt 3310
_reflns_number_total 3353
_reflns_threshold_expression >2sigma(I)
_cod_data_source_file c9cc04604f2.cif
_cod_data_source_block WE7793
_cod_database_code 7123781

loop_
_space_group_symop_operation_xyz
'x, y, z'
'-x, -y, z'
'x+1/4, -y+1/4, z+1/4'
'-x+1/4, y+1/4, z+1/4'
'x, y+1/2, z+1/2'
'-x, -y+1/2, z+1/2'
'x+1/4, -y+3/4, z+3/4'
'-x+1/4, y+3/4, z+3/4'
'x+1/2, y, z+1/2'
'-x+1/2, -y, z+1/2'
'x+3/4, -y+1/4, z+3/4'
'-x+3/4, y+1/4, z+3/4'
'x+1/2, y+1/2, z'
'-x+1/2, -y+1/2, z'
'x+3/4, -y+3/4, z+1/4'
'-x+3/4, y+3/4, z+1/4'

loop_
_atom_site_label
_atom_site_type_symbol
_atom_site_fract_x
_atom_site_fract_y
_atom_site_fract_z
_atom_site_U_iso_or_equiv
_atom_site_adp_type
_atom_site_occupancy
_atom_site_site_symmetry_order
_atom_site_calc_flag
_atom_site_refinement_flags_posn
_atom_site_refinement_flags_adp
I1 I 0.66625(2) 0.68573(2) 0.76587(4) 0.01861(7) Uani 1 1 d . .
Fe1 Fe 0.71293(2) 0.60722(2) 0.45051(8) 0.01520(12) Uani 1 1 d . .
F1 F 0.77366(9) 0.62412(7) 0.8088(4) 0.0232(5) Uani 1 1 d . .
Cl1 Cl 0.77234(4) 0.53718(3) 0.69579(18) 0.0263(2) Uani 1 1 d . .
C1 C 0.77797(19) 0.60399(15) 0.2751(8) 0.0365(11) Uani 1 1 d . .
H1 H 0.810772 0.591845 0.303011 0.044 Uiso 1 1 calc R U
C2 C 0.7337(2) 0.58702(14) 0.1883(7) 0.0347(11) Uani 1 1 d . .
H2 H 0.731394 0.561477 0.147255 0.042 Uiso 1 1 calc R U
C3 C 0.6927(2) 0.61489(16) 0.1726(7) 0.0365(11) Uani 1 1 d . .
H3 H 0.658444 0.611176 0.119343 0.044 Uiso 1 1 calc R U
C4 C 0.7123(2) 0.64893(14) 0.2504(8) 0.0392(12) Uani 1 1 d . .
H4 H 0.693655 0.672239 0.259326 0.047 Uiso 1 1 calc R U
C5 C 0.7655(2) 0.64180(16) 0.3133(7) 0.0388(12) Uani 1 1 d . .
H5 H 0.788494 0.659719 0.371191 0.047 Uiso 1 1 calc R U
C6 C 0.64571(14) 0.60296(10) 0.6117(6) 0.0147(7) Uani 1 1 d . .
H6 H 0.610191 0.608465 0.574822 0.018 Uiso 1 1 calc R U
C7 C 0.68214(14) 0.62946(10) 0.6912(6) 0.0143(7) Uani 1 1 d . .
C8 C 0.72986(13) 0.60956(10) 0.7262(5) 0.0145(7) Uani 1 1 d . .
C9 C 0.72387(14) 0.57141(10) 0.6685(5) 0.0144(7) Uani 1 1 d . .
C10 C 0.67099(14) 0.56667(10) 0.5959(6) 0.0141(7) Uani 1 1 d . .
C11 C 0.64572(15) 0.53035(10) 0.5256(7) 0.0180(7) Uani 1 1 d . .
H11 H 0.675384 0.513197 0.486460 0.022 Uiso 1 1 calc R U
C12 C 0.6111(2) 0.53689(14) 0.3519(7) 0.0336(11) Uani 1 1 d . .
H12A H 0.593203 0.513225 0.317437 0.050 Uiso 1 1 calc R U
H12B H 0.633429 0.545353 0.246848 0.050 Uiso 1 1 calc R U
H12C H 0.584333 0.556288 0.379828 0.050 Uiso 1 1 calc R U
N13 N 0.61508(13) 0.51020(9) 0.6730(5) 0.0182(7) Uani 1 1 d . .
C14 C 0.56979(18) 0.53085(13) 0.7477(9) 0.0338(11) Uani 1 1 d . .
H14A H 0.551442 0.515216 0.841478 0.051 Uiso 1 1 calc R U
H14B H 0.545210 0.536973 0.644894 0.051 Uiso 1 1 calc R U
H14C H 0.582156 0.554288 0.807133 0.051 Uiso 1 1 calc R U
C15 C 0.6491(2) 0.49768(13) 0.8283(7) 0.0293(9) Uani 1 1 d . .
H15A H 0.662010 0.519768 0.898179 0.044 Uiso 1 1 calc R U
H15B H 0.679479 0.483549 0.777721 0.044 Uiso 1 1 calc R U
H15C H 0.628608 0.481320 0.913008 0.044 Uiso 1 1 calc R U

loop_
_atom_site_aniso_label
_atom_site_aniso_U_11
_atom_site_aniso_U_22
_atom_site_aniso_U_33
_atom_site_aniso_U_23
_atom_site_aniso_U_13
_atom_site_aniso_U_12
I1 0.02321(12) 0.01092(10) 0.02171(12) -0.00181(9) 0.00070(10) 0.00014(8)
Fe1 0.0185(2) 0.0151(2) 0.0120(2) 0.0014(2) 0.0013(2) 0.00064(19)
F1 0.0135(10) 0.0309(13) 0.0251(15) -0.0008(10) -0.0046(9) -0.0063(9)
Cl1 0.0200(4) 0.0278(5) 0.0313(5) 0.0030(4) 0.0002(4) 0.0133(4)
C1 0.033(2) 0.050(3) 0.026(2) 0.003(2) 0.014(2) -0.001(2)
C2 0.057(3) 0.033(2) 0.014(2) -0.001(2) 0.011(2) -0.002(2)
C3 0.048(3) 0.049(3) 0.012(2) 0.009(2) -0.004(2) -0.004(2)
C4 0.070(3) 0.027(2) 0.021(2) 0.0130(19) 0.008(3) 0.003(2)
C5 0.051(3) 0.045(3) 0.021(2) 0.006(2) 0.009(2) -0.025(2)
C6 0.0112(15) 0.0124(17) 0.021(2) 0.0002(14) -0.0012(14) 0.0014(13)
C7 0.0156(16) 0.0102(15) 0.0172(17) -0.0014(14) 0.0026(15) 0.0008(12)
C8 0.0120(15) 0.0187(17) 0.013(2) -0.0029(13) 0.0008(13) -0.0012(12)
C9 0.0160(17) 0.0166(16) 0.0107(18) 0.0007(14) 0.0009(14) 0.0043(13)
C10 0.0158(17) 0.0141(17) 0.0123(17) 0.0006(13) 0.0006(14) 0.0005(13)
C11 0.0242(18) 0.0121(15) 0.0178(19) -0.0029(15) -0.0045(17) 0.0006(13)
C12 0.047(3) 0.027(2) 0.026(3) 0.0028(19) -0.018(2) -0.013(2)
N13 0.0228(15) 0.0113(14) 0.0206(18) 0.0000(13) -0.0023(14) -0.0017(12)
C14 0.026(2) 0.029(2) 0.047(3) -0.001(2) 0.012(2) -0.0019(17)
C15 0.039(2) 0.026(2) 0.023(2) 0.0068(17) -0.0085(19) -0.0088(18)

loop_
_atom_type_symbol
_atom_type_description
_atom_type_scat_dispersion_real
_atom_type_scat_dispersion_imag
_atom_type_scat_source
C C 0.0033 0.0016 'International Tables Vol C Tables 4.2.6.8 and 6.1.1.4'
H H 0.0000 0.0000 'International Tables Vol C Tables 4.2.6.8 and 6.1.1.4'
N N 0.0061 0.0033 'International Tables Vol C Tables 4.2.6.8 and 6.1.1.4'
I I -0.4742 1.8119 'International Tables Vol C Tables 4.2.6.8 and 6.1.1.4'
Fe Fe 0.3463 0.8444 'International Tables Vol C Tables 4.2.6.8 and 6.1.1.4'
F F 0.0171 0.0103 'International Tables Vol C Tables 4.2.6.8 and 6.1.1.4'
Cl Cl 0.1484 0.1585 'International Tables Vol C Tables 4.2.6.8 and 6.1.1.4'

loop_
_geom_angle_atom_site_label_1
_geom_angle_atom_site_label_2
_geom_angle_atom_site_label_3
_geom_angle
C8 Fe1 C9 41.26(15)
C8 Fe1 C7 40.94(14)
C9 Fe1 C7 69.52(15)
C8 Fe1 C6 68.44(15)
C9 Fe1 C6 68.75(15)
C7 Fe1 C6 40.94(14)
C8 Fe1 C5 107.63(19)
C9 Fe1 C5 130.6(2)
C7 Fe1 C5 114.50(19)
C6 Fe1 C5 147.5(2)
C8 Fe1 C4 130.5(2)
C9 Fe1 C4 170.0(2)
C7 Fe1 C4 107.56(19)
C6 Fe1 C4 115.78(19)
C5 Fe1 C4 40.9(2)
C8 Fe1 C3 169.83(19)
C9 Fe1 C3 148.48(19)
C7 Fe1 C3 131.4(2)
C6 Fe1 C3 110.03(19)
C5 Fe1 C3 67.9(2)
C4 Fe1 C3 40.3(2)
C8 Fe1 C10 69.37(15)
C9 Fe1 C10 41.23(15)
C7 Fe1 C10 69.69(15)
C6 Fe1 C10 40.97(14)
C5 Fe1 C10 170.3(2)
C4 Fe1 C10 147.8(2)
C3 Fe1 C10 116.55(19)
C8 Fe1 C1 115.1(2)
C9 Fe1 C1 108.71(19)
C7 Fe1 C1 146.3(2)
C6 Fe1 C1 171.93(18)
C5 Fe1 C1 39.9(2)
C4 Fe1 C1 68.0(2)
C3 Fe1 C1 67.8(2)
C10 Fe1 C1 132.21(18)
C8 Fe1 C2 147.39(19)
C9 Fe1 C2 116.14(19)
C7 Fe1 C2 171.5(2)
C6 Fe1 C2 133.51(19)
C5 Fe1 C2 67.3(2)
C4 Fe1 C2 68.0(2)
C3 Fe1 C2 40.6(2)
C10 Fe1 C2 109.96(18)
C1 Fe1 C2 39.9(2)
C5 C1 C2 108.4(5)
C5 C1 Fe1 69.6(3)
C2 C1 Fe1 70.1(3)
C5 C1 H1 125.8
C2 C1 H1 125.8
Fe1 C1 H1 126.0
C1 C2 C3 108.1(5)
C1 C2 Fe1 69.9(3)
C3 C2 Fe1 69.5(3)
C1 C2 H2 126.0
C3 C2 H2 126.0
Fe1 C2 H2 126.2
C4 C3 C2 107.8(5)
C4 C3 Fe1 69.6(3)
C2 C3 Fe1 69.9(3)
C4 C3 H3 126.1
C2 C3 H3 126.1
Fe1 C3 H3 126.0
C3 C4 C5 107.3(5)
C3 C4 Fe1 70.1(3)
C5 C4 Fe1 69.5(3)
C3 C4 H4 126.4
C5 C4 H4 126.4
Fe1 C4 H4 125.6
C1 C5 C4 108.4(5)
C1 C5 Fe1 70.5(3)
C4 C5 Fe1 69.5(3)
C1 C5 H5 125.8
C4 C5 H5 125.8
Fe1 C5 H5 125.8
C7 C6 C10 109.5(3)
C7 C6 Fe1 69.1(2)
C10 C6 Fe1 69.9(2)
C7 C6 H6 125.3
C10 C6 H6 125.3
Fe1 C6 H6 127.3
C8 C7 C6 106.7(3)
C8 C7 Fe1 68.4(2)
C6 C7 Fe1 70.0(2)
C8 C7 I1 126.1(3)
C6 C7 I1 126.9(3)
Fe1 C7 I1 130.6(2)
F1 C8 C7 125.4(3)
F1 C8 C9 125.1(3)
C7 C8 C9 109.4(3)
F1 C8 Fe1 127.8(3)
C7 C8 Fe1 70.6(2)
C9 C8 Fe1 69.9(2)
C8 C9 C10 108.2(3)
C8 C9 Cl1 124.0(3)
C10 C9 Cl1 127.7(3)
C8 C9 Fe1 68.8(2)
C10 C9 Fe1 70.8(2)
Cl1 C9 Fe1 128.4(2)
C9 C10 C6 106.1(3)
C9 C10 C11 127.2(3)
C6 C10 C11 126.6(3)
C9 C10 Fe1 67.9(2)
C6 C10 Fe1 69.1(2)
C11 C10 Fe1 129.7(3)
N13 C11 C10 113.1(4)
N13 C11 C12 110.3(3)
C10 C11 C12 112.1(3)
N13 C11 H11 107.0
C10 C11 H11 107.0
C12 C11 H11 107.0
C11 C12 H12A 109.5
C11 C12 H12B 109.5
H12A C12 H12B 109.5
C11 C12 H12C 109.5
H12A C12 H12C 109.5
H12B C12 H12C 109.5
C14 N13 C15 109.6(4)
C14 N13 C11 115.1(3)
C15 N13 C11 111.9(3)
N13 C14 H14A 109.5
N13 C14 H14B 109.5
H14A C14 H14B 109.5
N13 C14 H14C 109.5
H14A C14 H14C 109.5
H14B C14 H14C 109.5
N13 C15 H15A 109.5
N13 C15 H15B 109.5
H15A C15 H15B 109.5
N13 C15 H15C 109.5
H15A C15 H15C 109.5
H15B C15 H15C 109.5

loop_
_geom_bond_atom_site_label_1
_geom_bond_atom_site_label_2
_geom_bond_distance
I1 C7 2.096(3)
Fe1 C8 2.004(4)
Fe1 C9 2.017(4)
Fe1 C7 2.033(4)
Fe1 C6 2.045(4)
Fe1 C5 2.046(5)
Fe1 C4 2.046(5)
Fe1 C3 2.054(5)
Fe1 C10 2.056(4)
Fe1 C1 2.057(5)
Fe1 C2 2.060(5)
F1 C8 1.349(4)
Cl1 C9 1.727(4)
C1 C5 1.399(8)
C1 C2 1.406(8)
C1 H1 0.9500
C2 C3 1.428(8)
C2 H2 0.9500
C3 C4 1.412(8)
C3 H3 0.9500
C4 C5 1.432(8)
C4 H4 0.9500
C5 H5 0.9500
C6 C7 1.426(5)
C6 C10 1.435(5)
C6 H6 0.9500
C7 C8 1.412(5)
C8 C9 1.417(5)
C9 C10 1.435(5)
C10 C11 1.516(5)
C11 N13 1.481(5)
C11 C12 1.527(6)
C11 H11 1.0000
C12 H12A 0.9800
C12 H12B 0.9800
C12 H12C 0.9800
N13 C14 1.452(6)
N13 C15 1.463(6)
C14 H14A 0.9800
C14 H14B 0.9800
C14 H14C 0.9800
C15 H15A 0.9800
C15 H15B 0.9800
C15 H15C 0.9800

loop_
_geom_torsion_atom_site_label_1
_geom_torsion_atom_site_label_2
_geom_torsion_atom_site_label_3
_geom_torsion_atom_site_label_4
_geom_torsion
C5 C1 C2 C3 -0.1(6)
Fe1 C1 C2 C3 59.2(4)
C5 C1 C2 Fe1 -59.3(4)
C1 C2 C3 C4 0.0(6)
Fe1 C2 C3 C4 59.5(4)
C1 C2 C3 Fe1 -59.5(4)
C2 C3 C4 C5 0.2(6)
Fe1 C3 C4 C5 59.9(3)
C2 C3 C4 Fe1 -59.7(4)
C2 C1 C5 C4 0.2(6)
Fe1 C1 C5 C4 -59.4(3)
C2 C1 C5 Fe1 59.6(4)
C3 C4 C5 C1 -0.3(6)
Fe1 C4 C5 C1 60.0(4)
C3 C4 C5 Fe1 -60.3(3)
C10 C6 C7 C8 -0.5(5)
Fe1 C6 C7 C8 -58.8(3)
C10 C6 C7 Fe1 58.3(3)
C10 C6 C7 I1 -175.3(3)
Fe1 C6 C7 I1 126.4(3)
C6 C7 C8 F1 -177.0(4)
Fe1 C7 C8 F1 123.2(4)
I1 C7 C8 F1 -2.2(6)
C6 C7 C8 C9 0.5(4)
Fe1 C7 C8 C9 -59.3(3)
I1 C7 C8 C9 175.3(3)
C6 C7 C8 Fe1 59.8(3)
I1 C7 C8 Fe1 -125.3(3)
F1 C8 C9 C10 177.2(3)
C7 C8 C9 C10 -0.4(4)
Fe1 C8 C9 C10 -60.1(3)
F1 C8 C9 Cl1 0.1(6)
C7 C8 C9 Cl1 -177.4(3)
Fe1 C8 C9 Cl1 122.9(3)
F1 C8 C9 Fe1 -122.7(4)
C7 C8 C9 Fe1 59.8(3)
C8 C9 C10 C6 0.1(4)
Cl1 C9 C10 C6 176.9(3)
Fe1 C9 C10 C6 -58.8(3)
C8 C9 C10 C11 -177.2(4)
Cl1 C9 C10 C11 -0.3(6)
Fe1 C9 C10 C11 123.9(4)
C8 C9 C10 Fe1 58.9(3)
Cl1 C9 C10 Fe1 -124.2(3)
C7 C6 C10 C9 0.2(5)
Fe1 C6 C10 C9 58.1(3)
C7 C6 C10 C11 177.5(4)
Fe1 C6 C10 C11 -124.7(4)
C7 C6 C10 Fe1 -57.8(3)
C9 C10 C11 N13 93.7(5)
C6 C10 C11 N13 -83.0(5)
Fe1 C10 C11 N13 -175.3(3)
C9 C10 C11 C12 -140.9(4)
C6 C10 C11 C12 42.4(6)
Fe1 C10 C11 C12 -49.9(5)
C10 C11 N13 C14 62.6(5)
C12 C11 N13 C14 -63.8(5)
C10 C11 N13 C15 -63.3(4)
C12 C11 N13 C15 170.2(4)
